data_1000138
loop_
_publ_author_name
'Lafontaine, M A'
'Le Bail, A'
'Ferey, G'

_publ_section_title
;
Copper-containing minerals-I.Cu3 V2 O7 (O H)2 . 2(H2 O): the synthetic
homolog of volborthite; crystal structure determination from X-ray and
neutron data; structural correlations
;
_journal_coden_ASTM JSSCBI
_journal_name_full 'Journal of Solid State Chemistry'
_journal_page_first 220
_journal_page_last 227
_journal_paper_doi 10.1016/S0022-4596(05)80078-7
_journal_volume 85
_journal_year 1990
_chemical_compound_source synthetic
_chemical_formula_structural 'Cu3 (V2 O7) (O H)2 (H2 O)2'
_chemical_formula_sum 'Cu3 H6 O11 V2'
_chemical_name_mineral Volborthite
_chemical_name_systematic 'Copper divanadate dihydroxide dihydrate'
_space_group_IT_number 12
_symmetry_cell_setting monoclinic
_symmetry_Int_Tables_number 12
_symmetry_space_group_name_Hall '-C 2y'
_symmetry_space_group_name_H-M 'C 1 2/m 1'
_cell_angle_alpha 90
_cell_angle_beta 94.88(4)
_cell_angle_gamma 90
_cell_formula_units_Z 2
_cell_length_a 10.607(5)
_cell_length_b 5.864(4)
_cell_length_c 7.214(6)
_cell_volume 447.1
_database_code_amcsd 0013677
_exptl_crystal_density_diffrn 3.525
_exptl_crystal_density_meas 3.42
_refine_ls_R_factor_all 0.093
_cod_original_formula_sum 'H6 Cu3 O11 V2'
_cod_database_code 1000138

loop_
_space_group_symop_operation_xyz
x,y,z
x,-y,z
-x,-y,-z
-x,y,-z
1/2+x,1/2+y,z
1/2+x,1/2-y,z
1/2-x,1/2-y,-z
1/2-x,1/2+y,-z

loop_
_atom_site_label
_atom_site_type_symbol
_atom_site_symmetry_multiplicity
_atom_site_Wyckoff_symbol
_atom_site_fract_x
_atom_site_fract_y
_atom_site_fract_z
_atom_site_occupancy
_atom_site_attached_hydrogens
_atom_site_calc_flag
Cu1 Cu2+ 2 a 0. 0. 0. 1. 0 d
Cu2 Cu2+ 4 e 0.25 0.25 0. 1. 0 d
V1 V5+ 4 i 0.9959 0.5 0.2516 1. 0 d
O1 O2- 2 d 0. 0.5 0.5 1. 0 d
O2 O2- 4 i 0.3428(9) 0.5 0.1095(5) 1. 0 d
O3 O2- 8 j 0.0756(7) 0.2635(12) 0.1864(10) 1. 0 d
O4 O2- 4 i 0.1622(8) 0.5 0.8381(16) 1. 0 d
O5 O2- 4 i 0.3223(12) 0.5 0.4894(18) 1. 2 d
H1 H1+ 4 i 0.3501(25) 0.5 0.2376(44) 1. 0 d
H2 H1+ 8 j 0.3536(23) 0.3714(33) 0.5639(29) 1. 0 d

loop_
_atom_type_symbol
_atom_type_oxidation_number
Cu2+ 2.000
V5+ 5.000
O2- -2.000
H1+ 1.000

loop_
_cod_related_entry_id
_cod_related_entry_database
_cod_related_entry_code
1 AMCSD 0013677
